data_7001451
loop_
_publ_author_name
'Lermontova, El'mira Kh.'
'Huan, MengMeng'
'Churakov, Andrei V.'
'Howard, Judith A. K.'
'Zabalov, Maxim V.'
'Karlov, Sergey S.'
'Zaitseva, Galina S.'

_publ_section_title
;
 Novel derivatives of hypervalent germanium: synthesis, structure, and
 stability
;
_journal_issue 24
_journal_name_full 'Dalton Transactions'
_journal_page_first 4695
_journal_page_last 4702
_journal_paper_doi 10.1039/b901885a
_journal_year 2009
_chemical_formula_moiety 'C23 H15 Cl2 F10 Ge N3, 1.5 (C7 H8)'
_chemical_formula_sum 'C33.5 H27 Cl2 F10 Ge N3'
_chemical_formula_weight 805.07
_chemical_name_systematic
;
?
;
_space_group_IT_number 14
_symmetry_cell_setting monoclinic
_symmetry_space_group_name_Hall '-P 2ybc'
_symmetry_space_group_name_H-M 'P 1 21/c 1'
_atom_sites_solution_hydrogens geom
_atom_sites_solution_primary direct
_atom_sites_solution_secondary difmap
_audit_creation_method SHELXL-97
_cell_angle_alpha 90.00
_cell_angle_beta 90.994(2)
_cell_angle_gamma 90.00
_cell_formula_units_Z 4
_cell_length_a 7.3340(5)
_cell_length_b 19.8573(12)
_cell_length_c 22.7800(14)
_cell_measurement_reflns_used 3369
_cell_measurement_temperature 120(2)
_cell_measurement_theta_max 34.190
_cell_measurement_theta_min 2.720
_cell_volume 3317.0(4)
_computing_structure_refinement 'SHELXL-97 (Sheldrick, 1997)'
_computing_structure_solution 'SHELXS-97 (Sheldrick, 1990)'
_diffrn_ambient_temperature 120(2)
_diffrn_measured_fraction_theta_full 0.993
_diffrn_measured_fraction_theta_max 0.993
_diffrn_measurement_device_type 'Bruker SMART APEX'
_diffrn_measurement_method \w
_diffrn_radiation_monochromator graphite
_diffrn_radiation_source 'fine-focus sealed tube'
_diffrn_radiation_type MoK\a
_diffrn_radiation_wavelength 0.71073
_diffrn_reflns_av_R_equivalents 0.0371
_diffrn_reflns_av_sigmaI/netI 0.0535
_diffrn_reflns_limit_h_max 8
_diffrn_reflns_limit_h_min -9
_diffrn_reflns_limit_k_max 25
_diffrn_reflns_limit_k_min -25
_diffrn_reflns_limit_l_max 29
_diffrn_reflns_limit_l_min -24
_diffrn_reflns_number 17319
_diffrn_reflns_theta_full 27.00
_diffrn_reflns_theta_max 27.00
_diffrn_reflns_theta_min 1.36
_diffrn_standards_decay_% 0
_diffrn_standards_interval_time 0
_diffrn_standards_number 0
_exptl_absorpt_coefficient_mu 1.171
_exptl_absorpt_correction_T_max 0.7202
_exptl_absorpt_correction_T_min 0.6516
_exptl_absorpt_correction_type multi-scan
_exptl_absorpt_process_details 'SADABS (Bruker, 2004)'
_exptl_crystal_colour colourless
_exptl_crystal_density_diffrn 1.612
_exptl_crystal_density_method 'not measured'
_exptl_crystal_description block
_exptl_crystal_F_000 1620
_exptl_crystal_size_max 0.40
_exptl_crystal_size_mid 0.30
_exptl_crystal_size_min 0.30
_refine_diff_density_max 0.854
_refine_diff_density_min -0.340
_refine_diff_density_rms 0.080
_refine_ls_extinction_method none
_refine_ls_goodness_of_fit_ref 1.025
_refine_ls_hydrogen_treatment constr
_refine_ls_matrix_type full
_refine_ls_number_parameters 433
_refine_ls_number_reflns 7198
_refine_ls_number_restraints 0
_refine_ls_restrained_S_all 1.025
_refine_ls_R_factor_all 0.0620
_refine_ls_R_factor_gt 0.0462
_refine_ls_shift/su_max 0.001
_refine_ls_shift/su_mean 0.000
_refine_ls_structure_factor_coef Fsqd
_refine_ls_weighting_details 'calc w=1/[\s^2^(Fo^2^)+(0.0501P)^2^+2.2152P] where P=(Fo^2^+2Fc^2^)/3'
_refine_ls_weighting_scheme calc
_refine_ls_wR_factor_gt 0.1054
_refine_ls_wR_factor_ref 0.1111
_reflns_number_gt 5771
_reflns_number_total 7198
_reflns_threshold_expression I>2\s(I)
_cod_data_source_file b901885a.txt
_cod_data_source_block 3
_cod_original_sg_symbol_H-M 'P 21/c'
_cod_original_formula_sum 'C33.50 H27 Cl2 F10 Ge N3'
_cod_database_code 7001451

loop_
_symmetry_equiv_pos_as_xyz
'x, y, z'
'-x, y+1/2, -z+1/2'
'-x, -y, -z'
'x, -y-1/2, z-1/2'

loop_
_atom_site_label
_atom_site_type_symbol
_atom_site_fract_x
_atom_site_fract_y
_atom_site_fract_z
_atom_site_U_iso_or_equiv
_atom_site_adp_type
_atom_site_occupancy
_atom_site_symmetry_multiplicity
_atom_site_calc_flag
_atom_site_refinement_flags
_atom_site_disorder_assembly
_atom_site_disorder_group
Ge Ge 0.58555(4) 0.214324(14) 0.254797(12) 0.01826(9) Uani 1 1 d . . .
Cl1 Cl 0.75669(10) 0.13675(4) 0.21160(3) 0.02410(16) Uani 1 1 d . . .
Cl2 Cl 0.78256(10) 0.29435(4) 0.23953(4) 0.03106(18) Uani 1 1 d . . .
N1 N 0.4086(3) 0.28538(11) 0.29722(10) 0.0206(5) Uani 1 1 d . . .
C1 C 0.4129(4) 0.35633(14) 0.27360(13) 0.0232(6) Uani 1 1 d . . .
H1A H 0.5372 0.3746 0.2801 0.028 Uiso 1 1 calc R . .
H1B H 0.3905 0.3545 0.2306 0.028 Uiso 1 1 calc R . .
C2 C 0.2787(4) 0.40461(14) 0.29961(13) 0.0238(6) Uani 1 1 d . . .
C3 C 0.1111(4) 0.41772(15) 0.27269(14) 0.0275(7) Uani 1 1 d . . .
H3 H 0.0778 0.3946 0.2376 0.033 Uiso 1 1 calc R . .
C4 C -0.0086(5) 0.46429(15) 0.29637(15) 0.0329(7) Uani 1 1 d . . .
H4 H -0.1234 0.4725 0.2778 0.039 Uiso 1 1 calc R . .
C5 C 0.0408(5) 0.49863(16) 0.34717(15) 0.0347(8) Uani 1 1 d . . .
H5 H -0.0399 0.5307 0.3635 0.042 Uiso 1 1 calc R . .
C6 C 0.2073(5) 0.48609(15) 0.37406(14) 0.0330(7) Uani 1 1 d . . .
H6 H 0.2401 0.5093 0.4092 0.040 Uiso 1 1 calc R . .
C7 C 0.3271(5) 0.44012(15) 0.35041(13) 0.0278(7) Uani 1 1 d . . .
H7 H 0.4426 0.4327 0.3688 0.033 Uiso 1 1 calc R . .
N2 N 0.3871(3) 0.20418(12) 0.20567(10) 0.0218(5) Uani 1 1 d . . .
C21 C 0.2281(4) 0.25351(14) 0.28574(12) 0.0218(6) Uani 1 1 d . . .
H21A H 0.1293 0.2850 0.2962 0.026 Uiso 1 1 calc R . .
H21B H 0.2160 0.2123 0.3099 0.026 Uiso 1 1 calc R . .
C22 C 0.2136(4) 0.23585(15) 0.22136(13) 0.0234(6) Uani 1 1 d . . .
H22A H 0.1110 0.2043 0.2142 0.028 Uiso 1 1 calc R . .
H22B H 0.1924 0.2769 0.1976 0.028 Uiso 1 1 calc R . .
C23 C 0.3954(4) 0.17846(14) 0.14800(12) 0.0205(6) Uani 1 1 d . . .
C24 C 0.4148(4) 0.22076(14) 0.10001(13) 0.0252(6) Uani 1 1 d . . .
C25 C 0.4170(4) 0.19645(16) 0.04352(13) 0.0294(7) Uani 1 1 d . . .
C26 C 0.4004(4) 0.12877(17) 0.03333(13) 0.0293(7) Uani 1 1 d . . .
C27 C 0.3813(4) 0.08553(15) 0.07983(14) 0.0299(7) Uani 1 1 d . . .
C28 C 0.3783(4) 0.11026(15) 0.13607(12) 0.0233(6) Uani 1 1 d . . .
N3 N 0.6005(4) 0.17781(11) 0.32878(10) 0.0243(5) Uani 1 1 d . . .
C31 C 0.4634(4) 0.28292(14) 0.36013(12) 0.0258(6) Uani 1 1 d . . .
H31A H 0.3646 0.3013 0.3845 0.031 Uiso 1 1 calc R . .
H31B H 0.5742 0.3105 0.3669 0.031 Uiso 1 1 calc R . .
C32 C 0.5012(5) 0.21002(15) 0.37701(13) 0.0290(7) Uani 1 1 d . . .
H32A H 0.5753 0.2082 0.4137 0.035 Uiso 1 1 calc R . .
H32B H 0.3850 0.1860 0.3836 0.035 Uiso 1 1 calc R . .
C33 C 0.6366(4) 0.10856(14) 0.33769(12) 0.0228(6) Uani 1 1 d . . .
C34 C 0.8096(4) 0.08560(15) 0.35211(13) 0.0255(6) Uani 1 1 d . . .
C35 C 0.8466(5) 0.01830(16) 0.36107(14) 0.0302(7) Uani 1 1 d . . .
C36 C 0.7065(5) -0.02781(14) 0.35699(13) 0.0302(7) Uani 1 1 d . . .
C37 C 0.5324(5) -0.00689(15) 0.34275(14) 0.0302(7) Uani 1 1 d . . .
C38 C 0.4997(4) 0.06035(15) 0.33337(13) 0.0266(7) Uani 1 1 d . . .
F24 F 0.4327(3) 0.28693(8) 0.10864(8) 0.0368(5) Uani 1 1 d . . .
F25 F 0.4364(3) 0.23916(11) -0.00171(8) 0.0483(6) Uani 1 1 d . . .
F26 F 0.4045(3) 0.10496(11) -0.02156(8) 0.0458(5) Uani 1 1 d . . .
F27 F 0.3629(3) 0.01915(9) 0.06934(9) 0.0418(5) Uani 1 1 d . . .
F28 F 0.3571(3) 0.06649(9) 0.18049(8) 0.0346(4) Uani 1 1 d . . .
F34 F 0.9499(3) 0.12949(9) 0.35627(8) 0.0353(4) Uani 1 1 d . . .
F35 F 1.0158(3) -0.00283(9) 0.37456(9) 0.0450(5) Uani 1 1 d . . .
F36 F 0.7413(3) -0.09337(8) 0.36642(8) 0.0413(5) Uani 1 1 d . . .
F37 F 0.3974(3) -0.05221(9) 0.33743(9) 0.0445(5) Uani 1 1 d . . .
F38 F 0.3292(3) 0.07986(10) 0.31885(9) 0.0394(5) Uani 1 1 d . . .
C8 C 0.9168(5) 0.2383(2) 1.03165(19) 0.0538(11) Uani 1 1 d . . .
C9 C 0.9050(6) 0.1672(3) 1.0397(2) 0.0661(13) Uani 1 1 d . . .
H9 H 0.8931 0.1484 1.0778 0.079 Uiso 1 1 calc R . .
C10 C 0.9114(7) 0.1258(2) 0.9900(2) 0.0647(13) Uani 1 1 d . . .
H10 H 0.9035 0.0782 0.9940 0.078 Uiso 1 1 calc R . .
C11 C 0.9288(7) 0.1539(2) 0.9363(2) 0.0652(13) Uani 1 1 d . . .
H11 H 0.9380 0.1254 0.9030 0.078 Uiso 1 1 calc R . .
C12 C 0.9335(7) 0.2216(2) 0.9286(2) 0.0612(12) Uani 1 1 d . . .
H12 H 0.9394 0.2401 0.8902 0.073 Uiso 1 1 calc R . .
C13 C 0.9296(6) 0.2624(2) 0.97569(19) 0.0539(11) Uani 1 1 d . . .
H13 H 0.9361 0.3097 0.9698 0.065 Uiso 1 1 calc R . .
C14 C 0.9101(8) 0.2839(3) 1.0829(2) 0.0845(17) Uani 1 1 d . . .
H14A H 0.8081 0.3154 1.0778 0.127 Uiso 1 1 calc R . .
H14B H 1.0245 0.3092 1.0862 0.127 Uiso 1 1 calc R . .
H14C H 0.8930 0.2574 1.1187 0.127 Uiso 1 1 calc R . .
C15 C 0.3850(7) 0.4597(3) 0.9932(3) 0.0437(19) Uiso 0.50 1 d PG A -1
C16 C 0.5562(8) 0.4337(3) 1.0074(3) 0.0452(19) Uiso 0.50 1 d PG A -1
H16 H 0.5725 0.3865 1.0111 0.054 Uiso 0.50 1 calc PR A -1
C17 C 0.7034(7) 0.4769(4) 1.0160(3) 0.070(3) Uiso 0.50 1 d PG A -1
H17 H 0.8204 0.4591 1.0257 0.084 Uiso 0.50 1 calc PR A -1
C18 C 0.6795(8) 0.5461(3) 1.0105(3) 0.065(3) Uiso 0.50 1 d PG A -1
H18 H 0.7802 0.5756 1.0163 0.078 Uiso 0.50 1 calc PR A -1
C19 C 0.5084(9) 0.5721(3) 0.9963(3) 0.073(3) Uiso 0.50 1 d PG A -1
H19 H 0.4921 0.6193 0.9925 0.087 Uiso 0.50 1 calc PR A -1
C20 C 0.3611(7) 0.5289(3) 0.9877(3) 0.049(2) Uiso 0.50 1 d PG A -1
H20 H 0.2442 0.5467 0.9780 0.059 Uiso 0.50 1 calc PR A -1
C29 C 0.2305(13) 0.4113(4) 0.9846(4) 0.059(2) Uiso 0.50 1 d P A -1
H29C H 0.2615 0.3683 1.0034 0.088 Uiso 0.50 1 calc PR A -1
H29D H 0.2085 0.4041 0.9425 0.088 Uiso 0.50 1 calc PR A -1
H29A H 0.1203 0.4298 1.0022 0.088 Uiso 0.50 1 calc PR A -1

loop_
_atom_site_aniso_label
_atom_site_aniso_U_11
_atom_site_aniso_U_22
_atom_site_aniso_U_33
_atom_site_aniso_U_23
_atom_site_aniso_U_13
_atom_site_aniso_U_12
Ge 0.01721(16) 0.01987(15) 0.01769(15) -0.00110(12) 0.00003(11) 0.00063(12)
Cl1 0.0214(4) 0.0273(4) 0.0237(4) -0.0039(3) 0.0023(3) 0.0038(3)
Cl2 0.0202(4) 0.0252(4) 0.0479(5) 0.0000(3) 0.0032(3) -0.0016(3)
N1 0.0220(13) 0.0209(12) 0.0187(12) -0.0007(10) -0.0006(10) -0.0002(10)
C1 0.0246(16) 0.0221(14) 0.0230(15) 0.0005(12) -0.0014(12) -0.0029(12)
C2 0.0262(16) 0.0190(14) 0.0263(15) 0.0031(12) 0.0025(13) 0.0002(12)
C3 0.0300(17) 0.0247(15) 0.0279(16) 0.0027(13) -0.0004(13) -0.0014(13)
C4 0.0287(18) 0.0277(16) 0.0422(19) 0.0050(14) 0.0000(15) 0.0021(13)
C5 0.0338(19) 0.0268(16) 0.044(2) -0.0009(15) 0.0098(15) 0.0054(14)
C6 0.043(2) 0.0236(16) 0.0319(17) -0.0050(13) 0.0009(15) 0.0032(14)
C7 0.0332(18) 0.0244(15) 0.0257(16) 0.0015(12) -0.0008(13) 0.0018(13)
N2 0.0147(12) 0.0312(13) 0.0194(12) -0.0068(10) -0.0006(9) 0.0015(10)
C21 0.0205(15) 0.0207(14) 0.0243(15) -0.0007(11) 0.0058(12) -0.0007(11)
C22 0.0172(15) 0.0270(15) 0.0260(15) -0.0057(12) 0.0001(12) 0.0011(12)
C23 0.0164(14) 0.0266(15) 0.0185(14) -0.0018(11) -0.0011(11) 0.0007(11)
C24 0.0259(16) 0.0219(15) 0.0278(16) -0.0014(12) 0.0016(13) 0.0004(12)
C25 0.0306(17) 0.0371(17) 0.0205(15) 0.0044(13) 0.0021(13) 0.0006(14)
C26 0.0288(17) 0.0429(19) 0.0162(15) -0.0080(13) -0.0013(12) 0.0045(14)
C27 0.0296(17) 0.0267(16) 0.0331(17) -0.0085(13) -0.0057(14) -0.0014(13)
C28 0.0207(15) 0.0279(15) 0.0212(14) 0.0023(12) -0.0037(12) -0.0042(12)
N3 0.0351(15) 0.0183(12) 0.0194(12) -0.0010(10) 0.0009(11) 0.0059(10)
C31 0.0354(18) 0.0253(15) 0.0167(14) -0.0043(12) -0.0006(12) 0.0071(13)
C32 0.0403(19) 0.0287(16) 0.0180(14) -0.0018(12) 0.0023(13) 0.0107(14)
C33 0.0305(17) 0.0215(14) 0.0163(14) 0.0009(11) 0.0014(12) 0.0031(12)
C34 0.0301(17) 0.0238(15) 0.0226(15) -0.0015(12) -0.0016(13) -0.0010(12)
C35 0.0319(18) 0.0311(17) 0.0274(16) 0.0012(13) -0.0040(14) 0.0105(14)
C36 0.047(2) 0.0184(14) 0.0251(16) 0.0008(12) 0.0025(14) 0.0036(14)
C37 0.0361(19) 0.0269(16) 0.0276(16) -0.0029(13) 0.0035(14) -0.0076(14)
C38 0.0276(17) 0.0279(16) 0.0244(15) -0.0014(12) 0.0029(13) 0.0022(13)
F24 0.0521(13) 0.0221(9) 0.0365(10) 0.0019(8) 0.0040(9) -0.0002(8)
F25 0.0687(16) 0.0508(12) 0.0256(10) 0.0130(9) 0.0051(10) -0.0010(11)
F26 0.0556(14) 0.0587(13) 0.0229(10) -0.0155(9) -0.0025(9) 0.0074(11)
F27 0.0552(13) 0.0245(9) 0.0453(12) -0.0129(8) -0.0101(10) -0.0021(9)
F28 0.0456(12) 0.0284(9) 0.0297(10) 0.0048(8) -0.0010(8) -0.0104(8)
F34 0.0300(10) 0.0278(9) 0.0479(12) 0.0000(8) -0.0044(9) -0.0006(8)
F35 0.0375(12) 0.0327(10) 0.0643(14) 0.0056(10) -0.0128(10) 0.0111(9)
F36 0.0639(14) 0.0198(9) 0.0403(11) 0.0034(8) 0.0010(10) 0.0054(9)
F37 0.0438(13) 0.0297(10) 0.0603(14) -0.0049(9) 0.0070(10) -0.0119(9)
F38 0.0278(11) 0.0375(11) 0.0527(12) -0.0019(9) -0.0007(9) 0.0007(8)
C8 0.030(2) 0.077(3) 0.054(3) -0.022(2) -0.0091(18) 0.011(2)
C9 0.045(3) 0.095(4) 0.058(3) 0.030(3) 0.000(2) 0.011(2)
C10 0.064(3) 0.049(3) 0.081(4) 0.011(2) -0.002(3) 0.010(2)
C11 0.064(3) 0.060(3) 0.072(3) -0.008(2) 0.009(3) 0.019(2)
C12 0.063(3) 0.063(3) 0.058(3) 0.002(2) 0.022(2) 0.012(2)
C13 0.050(3) 0.061(3) 0.050(2) 0.011(2) 0.002(2) -0.007(2)
C14 0.065(3) 0.127(5) 0.062(3) -0.014(3) -0.011(3) 0.007(3)

loop_
_atom_type_symbol
_atom_type_description
_atom_type_scat_dispersion_real
_atom_type_scat_dispersion_imag
_atom_type_scat_source
C C 0.0033 0.0016 'International Tables Vol C Tables 4.2.6.8 and 6.1.1.4'
H H 0.0000 0.0000 'International Tables Vol C Tables 4.2.6.8 and 6.1.1.4'
N N 0.0061 0.0033 'International Tables Vol C Tables 4.2.6.8 and 6.1.1.4'
F F 0.0171 0.0103 'International Tables Vol C Tables 4.2.6.8 and 6.1.1.4'
Cl Cl 0.1484 0.1585 'International Tables Vol C Tables 4.2.6.8 and 6.1.1.4'
Ge Ge 0.1547 1.8001 'International Tables Vol C Tables 4.2.6.8 and 6.1.1.4'

loop_
_geom_angle_atom_site_label_1
_geom_angle_atom_site_label_2
_geom_angle_atom_site_label_3
_geom_angle
_geom_angle_site_symmetry_1
_geom_angle_site_symmetry_3
_geom_angle_publ_flag
N2 Ge N3 123.47(11) . . ?
N2 Ge N1 82.41(9) . . ?
N3 Ge N1 82.76(10) . . ?
N2 Ge Cl2 120.30(8) . . ?
N3 Ge Cl2 113.90(8) . . ?
N1 Ge Cl2 90.01(7) . . ?
N2 Ge Cl1 95.85(7) . . ?
N3 Ge Cl1 96.16(8) . . ?
N1 Ge Cl1 176.91(7) . . ?
Cl2 Ge Cl1 93.07(3) . . ?
C31 N1 C21 112.4(2) . . ?
C31 N1 C1 111.6(2) . . ?
C21 N1 C1 111.0(2) . . ?
C31 N1 Ge 104.87(17) . . ?
C21 N1 Ge 100.59(16) . . ?
C1 N1 Ge 115.76(17) . . ?
C2 C1 N1 115.9(2) . . ?
C2 C1 H1A 108.3 . . ?
N1 C1 H1A 108.3 . . ?
C2 C1 H1B 108.3 . . ?
N1 C1 H1B 108.3 . . ?
H1A C1 H1B 107.4 . . ?
C3 C2 C7 118.8(3) . . ?
C3 C2 C1 121.7(3) . . ?
C7 C2 C1 119.4(3) . . ?
C2 C3 C4 120.9(3) . . ?
C2 C3 H3 119.6 . . ?
C4 C3 H3 119.6 . . ?
C5 C4 C3 119.6(3) . . ?
C5 C4 H4 120.2 . . ?
C3 C4 H4 120.2 . . ?
C6 C5 C4 119.9(3) . . ?
C6 C5 H5 120.1 . . ?
C4 C5 H5 120.1 . . ?
C5 C6 C7 120.6(3) . . ?
C5 C6 H6 119.7 . . ?
C7 C6 H6 119.7 . . ?
C6 C7 C2 120.2(3) . . ?
C6 C7 H7 119.9 . . ?
C2 C7 H7 119.9 . . ?
C23 N2 C22 115.6(2) . . ?
C23 N2 Ge 124.19(18) . . ?
C22 N2 Ge 119.12(18) . . ?
N1 C21 C22 108.5(2) . . ?
N1 C21 H21A 110.0 . . ?
C22 C21 H21A 110.0 . . ?
N1 C21 H21B 110.0 . . ?
C22 C21 H21B 110.0 . . ?
H21A C21 H21B 108.4 . . ?
N2 C22 C21 106.8(2) . . ?
N2 C22 H22A 110.4 . . ?
C21 C22 H22A 110.4 . . ?
N2 C22 H22B 110.4 . . ?
C21 C22 H22B 110.4 . . ?
H22A C22 H22B 108.6 . . ?
C28 C23 C24 116.5(3) . . ?
C28 C23 N2 122.0(3) . . ?
C24 C23 N2 121.4(2) . . ?
F24 C24 C25 118.7(3) . . ?
F24 C24 C23 119.4(3) . . ?
C25 C24 C23 121.9(3) . . ?
F25 C25 C26 120.0(3) . . ?
F25 C25 C24 120.0(3) . . ?
C26 C25 C24 120.1(3) . . ?
F26 C26 C25 120.1(3) . . ?
F26 C26 C27 120.3(3) . . ?
C25 C26 C27 119.6(3) . . ?
F27 C27 C26 119.1(3) . . ?
F27 C27 C28 120.9(3) . . ?
C26 C27 C28 120.0(3) . . ?
F28 C28 C27 118.4(3) . . ?
F28 C28 C23 119.7(2) . . ?
C27 C28 C23 122.0(3) . . ?
C33 N3 C32 114.1(2) . . ?
C33 N3 Ge 121.59(18) . . ?
C32 N3 Ge 119.35(18) . . ?
N1 C31 C32 108.7(2) . . ?
N1 C31 H31A 109.9 . . ?
C32 C31 H31A 109.9 . . ?
N1 C31 H31B 109.9 . . ?
C32 C31 H31B 109.9 . . ?
H31A C31 H31B 108.3 . . ?
N3 C32 C31 108.3(2) . . ?
N3 C32 H32A 110.0 . . ?
C31 C32 H32A 110.0 . . ?
N3 C32 H32B 110.0 . . ?
C31 C32 H32B 110.0 . . ?
H32A C32 H32B 108.4 . . ?
C34 C33 C38 116.6(3) . . ?
C34 C33 N3 121.5(3) . . ?
C38 C33 N3 121.8(3) . . ?
F34 C34 C35 117.9(3) . . ?
F34 C34 C33 119.9(3) . . ?
C35 C34 C33 122.2(3) . . ?
F35 C35 C34 121.1(3) . . ?
F35 C35 C36 119.6(3) . . ?
C34 C35 C36 119.3(3) . . ?
F36 C36 C37 120.2(3) . . ?
F36 C36 C35 119.6(3) . . ?
C37 C36 C35 120.2(3) . . ?
F37 C37 C38 120.8(3) . . ?
F37 C37 C36 119.9(3) . . ?
C38 C37 C36 119.3(3) . . ?
F38 C38 C37 118.5(3) . . ?
F38 C38 C33 119.1(3) . . ?
C37 C38 C33 122.4(3) . . ?
C13 C8 C9 118.2(4) . . ?
C13 C8 C14 121.7(5) . . ?
C9 C8 C14 120.1(5) . . ?
C10 C9 C8 118.3(4) . . ?
C10 C9 H9 120.8 . . ?
C8 C9 H9 120.8 . . ?
C11 C10 C9 119.6(4) . . ?
C11 C10 H10 120.2 . . ?
C9 C10 H10 120.2 . . ?
C10 C11 C12 121.9(5) . . ?
C10 C11 H11 119.1 . . ?
C12 C11 H11 119.1 . . ?
C13 C12 C11 119.6(5) . . ?
C13 C12 H12 120.2 . . ?
C11 C12 H12 120.2 . . ?
C12 C13 C8 122.3(4) . . ?
C12 C13 H13 118.8 . . ?
C8 C13 H13 118.8 . . ?
C8 C14 H14A 109.5 . . ?
C8 C14 H14B 109.5 . . ?
H14A C14 H14B 109.5 . . ?
C8 C14 H14C 109.5 . . ?
H14A C14 H14C 109.5 . . ?
H14B C14 H14C 109.5 . . ?
C16 C15 C20 120.0 . . ?
C16 C15 C29 118.0(5) . . ?
C20 C15 C29 122.0(5) . . ?
C17 C16 C15 120.0 . . ?
C17 C16 H16 120.0 . . ?
C15 C16 H16 120.0 . . ?
C16 C17 C18 120.0 . . ?
C16 C17 H17 120.0 . . ?
C18 C17 H17 120.0 . . ?
C19 C18 C17 120.0 . . ?
C19 C18 H18 120.0 . . ?
C17 C18 H18 120.0 . . ?
C18 C19 C20 120.0 . . ?
C18 C19 H19 120.0 . . ?
C20 C19 H19 120.0 . . ?
C19 C20 C15 120.0 . . ?
C19 C20 H20 120.0 . . ?
C15 C20 H20 120.0 . . ?

loop_
_geom_bond_atom_site_label_1
_geom_bond_atom_site_label_2
_geom_bond_distance
_geom_bond_site_symmetry_2
_geom_bond_publ_flag
Ge N2 1.832(2) . ?
Ge N3 1.836(2) . ?
Ge N1 2.157(2) . ?
Ge Cl2 2.1798(8) . ?
Ge Cl1 2.2269(7) . ?
N1 C31 1.483(3) . ?
N1 C21 1.487(4) . ?
N1 C1 1.509(3) . ?
C1 C2 1.503(4) . ?
C1 H1A 0.9900 . ?
C1 H1B 0.9900 . ?
C2 C3 1.389(4) . ?
C2 C7 1.396(4) . ?
C3 C4 1.390(4) . ?
C3 H3 0.9500 . ?
C4 C5 1.386(5) . ?
C4 H4 0.9500 . ?
C5 C6 1.380(5) . ?
C5 H5 0.9500 . ?
C6 C7 1.382(4) . ?
C6 H6 0.9500 . ?
C7 H7 0.9500 . ?
N2 C23 1.412(3) . ?
N2 C22 1.469(4) . ?
C21 C22 1.510(4) . ?
C21 H21A 0.9900 . ?
C21 H21B 0.9900 . ?
C22 H22A 0.9900 . ?
C22 H22B 0.9900 . ?
C23 C28 1.387(4) . ?
C23 C24 1.388(4) . ?
C24 F24 1.335(3) . ?
C24 C25 1.375(4) . ?
C25 F25 1.344(3) . ?
C25 C26 1.369(4) . ?
C26 F26 1.338(3) . ?
C26 C27 1.373(4) . ?
C27 F27 1.346(3) . ?
C27 C28 1.373(4) . ?
C28 F28 1.345(3) . ?
N3 C33 1.414(3) . ?
N3 C32 1.475(4) . ?
C31 C32 1.522(4) . ?
C31 H31A 0.9900 . ?
C31 H31B 0.9900 . ?
C32 H32A 0.9900 . ?
C32 H32B 0.9900 . ?
C33 C34 1.383(4) . ?
C33 C38 1.389(4) . ?
C34 F34 1.351(3) . ?
C34 C35 1.378(4) . ?
C35 F35 1.340(4) . ?
C35 C36 1.378(5) . ?
C36 F36 1.343(3) . ?
C36 C37 1.376(5) . ?
C37 F37 1.342(4) . ?
C37 C38 1.372(4) . ?
C38 F38 1.345(4) . ?
C8 C13 1.367(6) . ?
C8 C9 1.427(7) . ?
C8 C14 1.479(6) . ?
C9 C10 1.400(7) . ?
C9 H9 0.9500 . ?
C10 C11 1.354(6) . ?
C10 H10 0.9500 . ?
C11 C12 1.356(6) . ?
C11 H11 0.9500 . ?
C12 C13 1.346(6) . ?
C12 H12 0.9500 . ?
C13 H13 0.9500 . ?
C14 H14A 0.9800 . ?
C14 H14B 0.9800 . ?
C14 H14C 0.9800 . ?
C15 C16 1.3900 . ?
C15 C20 1.3900 . ?
C15 C29 1.497(10) . ?
C16 C17 1.3900 . ?
C16 H16 0.9500 . ?
C17 C18 1.3900 . ?
C17 H17 0.9500 . ?
C18 C19 1.3900 . ?
C18 H18 0.9500 . ?
C19 C20 1.3900 . ?
C19 H19 0.9500 . ?
C20 H20 0.9500 . ?
C29 H29C 0.9800 . ?
C29 H29D 0.9800 . ?
C29 H29A 0.9800 . ?

loop_
_geom_torsion_atom_site_label_1
_geom_torsion_atom_site_label_2
_geom_torsion_atom_site_label_3
_geom_torsion_atom_site_label_4
_geom_torsion
_geom_torsion_site_symmetry_1
_geom_torsion_site_symmetry_2
_geom_torsion_site_symmetry_3
_geom_torsion_site_symmetry_4
_geom_torsion_publ_flag
Cl2 Ge N1 C1 32.94(18) . . . . ?
